data_7220748
loop_
_publ_author_name
'Peng, Jing'
'Yang, Hai-Jian'
'Wei, Zidong'
'Guo, Cunyue'

_publ_section_title
;
 Metal Complexes Bearing 2-(Imidazole-2-yl)phenol Ligands: Synthesis,
 Characterization and Catalytic Performance in the Fixation of Carbon
 Dioxide with Epoxides
;
_journal_name_full 'RSC Adv.'
_journal_paper_doi 10.1039/C5RA08237D
_journal_year 2015
_chemical_formula_sum 'C46 H38 N6 O4 Zn2'
_chemical_formula_weight 869.56
_chemical_name_systematic
; 
 ? 
;
_space_group_IT_number 2
_symmetry_cell_setting triclinic
_symmetry_space_group_name_Hall '-P 1'
_symmetry_space_group_name_H-M 'P -1'
_atom_sites_solution_hydrogens geom
_atom_sites_solution_primary direct
_atom_sites_solution_secondary difmap
_audit_creation_method SHELXL-97
_audit_update_record
;
2015-05-07 deposited with the CCDC.
2015-06-10 downloaded from the CCDC.
;
_cell_angle_alpha 112.481(2)
_cell_angle_beta 101.031(2)
_cell_angle_gamma 94.373(2)
_cell_formula_units_Z 1
_cell_length_a 9.4564(13)
_cell_length_b 10.0300(14)
_cell_length_c 11.8005(16)
_cell_measurement_reflns_used 5457
_cell_measurement_temperature 298(2)
_cell_measurement_theta_max 26.88
_cell_measurement_theta_min 2.22
_cell_volume 1001.2(2)
_computing_cell_refinement 'Bruker SAINT'
_computing_data_collection 'Bruker APEX2'
_computing_data_reduction 'Bruker SAINT'
_computing_molecular_graphics 'Bruker SHELXTL'
_computing_publication_material 'Bruker SHELXTL'
_computing_structure_refinement 'SHELXL-97 (Sheldrick, 1997)'
_computing_structure_solution 'SHELXS-97 (Sheldrick, 1990)'
_diffrn_ambient_temperature 298(2)
_diffrn_measured_fraction_theta_full 0.976
_diffrn_measured_fraction_theta_max 0.976
_diffrn_measurement_device_type 'Bruker APEX-II CCD'
_diffrn_measurement_method '\f and \w scans'
_diffrn_radiation_monochromator graphite
_diffrn_radiation_source 'fine-focus sealed tube'
_diffrn_radiation_type MoK\a
_diffrn_radiation_wavelength 0.71073
_diffrn_reflns_av_R_equivalents 0.0166
_diffrn_reflns_av_sigmaI/netI 0.0273
_diffrn_reflns_limit_h_max 11
_diffrn_reflns_limit_h_min -11
_diffrn_reflns_limit_k_max 12
_diffrn_reflns_limit_k_min -12
_diffrn_reflns_limit_l_max 14
_diffrn_reflns_limit_l_min -14
_diffrn_reflns_number 7972
_diffrn_reflns_theta_full 26.88
_diffrn_reflns_theta_max 26.88
_diffrn_reflns_theta_min 1.92
_diffrn_standards_number 0
_exptl_absorpt_coefficient_mu 1.251
_exptl_absorpt_correction_T_max 0.8851
_exptl_absorpt_correction_T_min 0.8543
_exptl_absorpt_correction_type none
_exptl_crystal_density_diffrn 1.442
_exptl_crystal_density_meas 0
_exptl_crystal_density_method 'not measured'
_exptl_crystal_F_000 448
_exptl_crystal_size_max 0.13
_exptl_crystal_size_mid 0.12
_exptl_crystal_size_min 0.10
_refine_diff_density_max 0.510
_refine_diff_density_min -0.391
_refine_diff_density_rms 0.113
_refine_ls_extinction_method none
_refine_ls_goodness_of_fit_ref 1.128
_refine_ls_hydrogen_treatment mixed
_refine_ls_matrix_type full
_refine_ls_number_parameters 262
_refine_ls_number_reflns 4206
_refine_ls_number_restraints 0
_refine_ls_restrained_S_all 1.128
_refine_ls_R_factor_all 0.0411
_refine_ls_R_factor_gt 0.0346
_refine_ls_shift/su_max 0.000
_refine_ls_shift/su_mean 0.000
_refine_ls_structure_factor_coef Fsqd
_refine_ls_weighting_details 'calc w=1/[\s^2^(Fo^2^)+(0.0902P)^2^+0.1825P] where P=(Fo^2^+2Fc^2^)/3'
_refine_ls_weighting_scheme calc
_refine_ls_wR_factor_gt 0.1132
_refine_ls_wR_factor_ref 0.1319
_reflns_number_gt 3772
_reflns_number_total 4206
_reflns_threshold_expression >2sigma(I)
_cod_data_source_file c5ra08237d2.cif
_cod_data_source_block e:\130123a\work\mo_130123a_0m
_cod_depositor_comments
;
The following automatic conversions were performed:

'_symmetry_cell_setting' value 'Triclinic' changed to 'triclinic'
according to
/usr/data/users/saulius/crontab/automatic-downloads/rss-feeds/RSC/lib/dictionaries/cif_core.dic
dictionary named 'cif_core.dic' version 2.4.2 from 2011-04-26.

Automatic conversion script
Id: cif_fix_values 3271 2015-04-21 07:52:19Z andrius 
;
_cod_original_sg_symbol_H-M P1
_cod_database_code 7220748

loop_
_symmetry_equiv_pos_as_xyz
'x, y, z'
'-x, -y, -z'

loop_
_atom_site_label
_atom_site_type_symbol
_atom_site_fract_x
_atom_site_fract_y
_atom_site_fract_z
_atom_site_U_iso_or_equiv
_atom_site_adp_type
_atom_site_occupancy
_atom_site_symmetry_multiplicity
_atom_site_calc_flag
_atom_site_refinement_flags
Zn1 Zn 0.06504(3) 0.56862(3) 0.41460(2) 0.03631(13) Uani 1 1 d .
C1 C -0.1988(3) 0.1812(3) 0.3434(2) 0.0370(5) Uani 1 1 d .
C2 C -0.1687(2) 0.3002(3) 0.3109(2) 0.0350(5) Uani 1 1 d .
C3 C -0.2040(3) 0.2782(3) 0.1848(2) 0.0428(5) Uani 1 1 d .
H3 H -0.1806 0.3546 0.1619 0.051 Uiso 1 1 calc R
C4 C -0.2741(3) 0.1427(3) 0.0925(2) 0.0491(6) Uani 1 1 d .
H4 H -0.2969 0.1285 0.0081 0.059 Uiso 1 1 calc R
C5 C -0.3102(3) 0.0287(3) 0.1259(3) 0.0522(7) Uani 1 1 d .
H5 H -0.3600 -0.0610 0.0642 0.063 Uiso 1 1 calc R
C6 C -0.2725(3) 0.0479(3) 0.2504(3) 0.0493(6) Uani 1 1 d .
H6 H -0.2966 -0.0292 0.2722 0.059 Uiso 1 1 calc R
C7 C -0.1450(3) 0.1122(3) 0.5157(2) 0.0424(5) Uani 1 1 d .
H7 H -0.1799 0.0167 0.4565 0.051 Uiso 1 1 calc R
C8 C -0.0940(3) 0.1325(3) 0.6458(2) 0.0413(5) Uani 1 1 d .
C9 C -0.0237(3) 0.2670(3) 0.7467(2) 0.0399(5) Uani 1 1 d .
C10 C 0.0140(3) 0.2667(4) 0.8689(3) 0.0501(6) Uani 1 1 d .
H10 H 0.0596 0.3532 0.9375 0.060 Uiso 1 1 calc R
C11 C -0.0151(3) 0.1423(4) 0.8885(3) 0.0570(8) Uani 1 1 d .
H11 H 0.0106 0.1464 0.9700 0.068 Uiso 1 1 calc R
C12 C -0.0821(4) 0.0105(4) 0.7893(3) 0.0609(8) Uani 1 1 d .
H12 H -0.1007 -0.0736 0.8033 0.073 Uiso 1 1 calc R
C13 C -0.1200(4) 0.0074(4) 0.6710(3) 0.0545(7) Uani 1 1 d .
H13 H -0.1649 -0.0807 0.6041 0.065 Uiso 1 1 calc R
C14 C 0.3069(4) 0.3895(4) 0.4090(3) 0.0573(8) Uani 1 1 d .
H14 H 0.2994 0.4065 0.4906 0.069 Uiso 1 1 calc R
C15 C 0.4103(4) 0.3082(5) 0.3607(4) 0.0743(11) Uani 1 1 d .
H15 H 0.4719 0.2724 0.4097 0.089 Uiso 1 1 calc R
C16 C 0.4201(4) 0.2817(4) 0.2416(4) 0.0660(9) Uani 1 1 d .
H16 H 0.4886 0.2273 0.2074 0.079 Uiso 1 1 calc R
C17 C 0.3281(5) 0.3359(4) 0.1720(3) 0.0714(10) Uani 1 1 d .
H17 H 0.3324 0.3180 0.0894 0.086 Uiso 1 1 calc R
C18 C 0.2292(4) 0.4172(4) 0.2253(3) 0.0573(8) Uani 1 1 d .
H18 H 0.1677 0.4547 0.1777 0.069 Uiso 1 1 calc R
C20 C 0.5945(4) 0.2361(5) 0.7876(4) 0.0786(11) Uani 1 1 d .
H20 H 0.6820 0.2065 0.8115 0.094 Uiso 1 1 calc R
C19 C 0.5359(5) 0.2079(6) 0.6650(4) 0.0934(15) Uani 1 1 d .
H19 H 0.5850 0.1562 0.6053 0.112 Uiso 1 1 calc R
N3 N 0.4134(4) 0.2489(5) 0.6246(3) 0.0952(12) Uani 1 1 d .
C23 C 0.3470(4) 0.3217(5) 0.7107(4) 0.0783(11) Uani 1 1 d .
H23 H 0.2617 0.3538 0.6850 0.094 Uiso 1 1 calc R
C22 C 0.3948(5) 0.3530(4) 0.8345(4) 0.0768(10) Uani 1 1 d .
H22 H 0.3427 0.4039 0.8920 0.092 Uiso 1 1 calc R
N1 N -0.1467(2) 0.2138(2) 0.47372(19) 0.0380(4) Uani 1 1 d .
N2 N 0.2181(2) 0.4442(2) 0.34221(19) 0.0390(4) Uani 1 1 d .
C21 C 0.5209(5) 0.3092(5) 0.8746(4) 0.0764(10) Uani 1 1 d .
H21 H 0.5558 0.3288 0.9596 0.092 Uiso 1 1 calc R
O1 O -0.1081(2) 0.4313(2) 0.40305(16) 0.0422(4) Uani 1 1 d .
O2 O 0.0094(2) 0.3879(2) 0.73401(18) 0.0487(4) Uani 1 1 d .

loop_
_atom_site_aniso_label
_atom_site_aniso_U_11
_atom_site_aniso_U_22
_atom_site_aniso_U_33
_atom_site_aniso_U_23
_atom_site_aniso_U_13
_atom_site_aniso_U_12
Zn1 0.0429(2) 0.03549(19) 0.03268(18) 0.01467(13) 0.01213(12) 0.00615(12)
C1 0.0390(12) 0.0391(12) 0.0325(11) 0.0124(9) 0.0110(9) 0.0105(9)
C2 0.0309(10) 0.0418(12) 0.0310(10) 0.0125(9) 0.0095(8) 0.0063(9)
C3 0.0456(13) 0.0505(14) 0.0343(12) 0.0191(11) 0.0105(10) 0.0075(11)
C4 0.0508(15) 0.0601(17) 0.0303(11) 0.0120(11) 0.0081(10) 0.0122(12)
C5 0.0572(16) 0.0420(14) 0.0423(14) 0.0047(11) 0.0053(12) 0.0054(12)
C6 0.0601(16) 0.0390(13) 0.0469(14) 0.0163(11) 0.0112(12) 0.0061(12)
C7 0.0447(13) 0.0385(13) 0.0445(13) 0.0163(10) 0.0128(10) 0.0081(10)
C8 0.0382(12) 0.0512(15) 0.0456(13) 0.0275(11) 0.0161(10) 0.0144(10)
C9 0.0360(11) 0.0536(14) 0.0408(12) 0.0277(11) 0.0127(9) 0.0146(10)
C10 0.0495(14) 0.0660(18) 0.0431(14) 0.0313(13) 0.0092(11) 0.0123(13)
C11 0.0517(16) 0.080(2) 0.0575(17) 0.0480(17) 0.0100(13) 0.0138(15)
C12 0.0648(18) 0.066(2) 0.071(2) 0.0482(17) 0.0158(15) 0.0105(15)
C13 0.0602(17) 0.0511(16) 0.0573(17) 0.0283(14) 0.0124(13) 0.0089(13)
C14 0.0655(18) 0.072(2) 0.0446(15) 0.0286(14) 0.0191(13) 0.0280(16)
C15 0.063(2) 0.097(3) 0.074(2) 0.040(2) 0.0194(17) 0.040(2)
C16 0.0515(17) 0.071(2) 0.079(2) 0.0224(18) 0.0341(16) 0.0228(15)
C17 0.094(3) 0.083(2) 0.0509(17) 0.0263(17) 0.0423(18) 0.034(2)
C18 0.073(2) 0.0680(19) 0.0425(14) 0.0261(14) 0.0239(13) 0.0302(16)
C20 0.0519(18) 0.111(3) 0.093(3) 0.063(3) 0.0145(18) 0.019(2)
C19 0.079(3) 0.143(5) 0.079(3) 0.053(3) 0.038(2) 0.042(3)
N3 0.074(2) 0.152(4) 0.075(2) 0.061(3) 0.0154(18) 0.029(2)
C23 0.0535(19) 0.100(3) 0.104(3) 0.064(3) 0.0192(19) 0.0218(19)
C22 0.089(3) 0.062(2) 0.082(3) 0.0250(19) 0.034(2) 0.0166(19)
N1 0.0413(10) 0.0406(11) 0.0357(10) 0.0170(8) 0.0126(8) 0.0110(8)
N2 0.0431(11) 0.0403(11) 0.0361(10) 0.0155(8) 0.0136(8) 0.0103(9)
C21 0.081(2) 0.081(3) 0.064(2) 0.0349(19) 0.0059(18) -0.003(2)
O1 0.0497(10) 0.0410(9) 0.0310(8) 0.0126(7) 0.0077(7) -0.0056(8)
O2 0.0552(11) 0.0500(11) 0.0444(10) 0.0265(9) 0.0051(8) 0.0052(9)

loop_
_atom_type_symbol
_atom_type_description
_atom_type_scat_dispersion_real
_atom_type_scat_dispersion_imag
_atom_type_scat_source
C C 0.0033 0.0016 'International Tables Vol C Tables 4.2.6.8 and 6.1.1.4'
H H 0.0000 0.0000 'International Tables Vol C Tables 4.2.6.8 and 6.1.1.4'
N N 0.0061 0.0033 'International Tables Vol C Tables 4.2.6.8 and 6.1.1.4'
O O 0.0106 0.0060 'International Tables Vol C Tables 4.2.6.8 and 6.1.1.4'
Zn Zn 0.2839 1.4301 'International Tables Vol C Tables 4.2.6.8 and 6.1.1.4'

loop_
_geom_angle_atom_site_label_1
_geom_angle_atom_site_label_2
_geom_angle_atom_site_label_3
_geom_angle
_geom_angle_site_symmetry_1
_geom_angle_site_symmetry_3
O2 Zn1 O1 100.11(8) 2_566 .
O2 Zn1 N1 91.85(8) 2_566 2_566
O1 Zn1 N1 133.68(8) . 2_566
O2 Zn1 N2 97.03(9) 2_566 .
O1 Zn1 N2 107.92(8) . .
N1 Zn1 N2 114.79(8) 2_566 .
O2 Zn1 O1 163.31(9) 2_566 2_566
O1 Zn1 O1 77.73(8) . 2_566
N1 Zn1 O1 78.50(7) 2_566 2_566
N2 Zn1 O1 99.38(8) . 2_566
C6 C1 C2 119.6(2) . .
C6 C1 N1 126.5(2) . .
C2 C1 N1 113.9(2) . .
O1 C2 C3 122.0(2) . .
O1 C2 C1 118.9(2) . .
C3 C2 C1 119.1(2) . .
C2 C3 C4 120.3(3) . .
C2 C3 H3 119.8 . .
C4 C3 H3 119.8 . .
C5 C4 C3 120.2(2) . .
C5 C4 H4 119.9 . .
C3 C4 H4 119.9 . .
C6 C5 C4 120.1(3) . .
C6 C5 H5 120.0 . .
C4 C5 H5 120.0 . .
C5 C6 C1 120.6(3) . .
C5 C6 H6 119.7 . .
C1 C6 H6 119.7 . .
N1 C7 C8 126.3(2) . .
N1 C7 H7 116.9 . .
C8 C7 H7 116.9 . .
C13 C8 C9 119.3(2) . .
C13 C8 C7 115.8(3) . .
C9 C8 C7 124.9(2) . .
O2 C9 C8 124.5(2) . .
O2 C9 C10 118.7(3) . .
C8 C9 C10 116.8(2) . .
C11 C10 C9 121.7(3) . .
C11 C10 H10 119.2 . .
C9 C10 H10 119.2 . .
C10 C11 C12 121.4(3) . .
C10 C11 H11 119.3 . .
C12 C11 H11 119.3 . .
C13 C12 C11 118.3(3) . .
C13 C12 H12 120.8 . .
C11 C12 H12 120.8 . .
C12 C13 C8 122.6(3) . .
C12 C13 H13 118.7 . .
C8 C13 H13 118.7 . .
N2 C14 C15 122.2(3) . .
N2 C14 H14 118.9 . .
C15 C14 H14 118.9 . .
C16 C15 C14 119.1(3) . .
C16 C15 H15 120.5 . .
C14 C15 H15 120.5 . .
C15 C16 C17 119.1(3) . .
C15 C16 H16 120.5 . .
C17 C16 H16 120.5 . .
C16 C17 C18 119.2(3) . .
C16 C17 H17 120.4 . .
C18 C17 H17 120.4 . .
N2 C18 C17 122.5(3) . .
N2 C18 H18 118.8 . .
C17 C18 H18 118.8 . .
C19 C20 C21 117.8(4) . .
C19 C20 H20 121.1 . .
C21 C20 H20 121.1 . .
N3 C19 C20 124.4(4) . .
N3 C19 H19 117.8 . .
C20 C19 H19 117.8 . .
C23 N3 C19 116.4(4) . .
N3 C23 C22 123.8(4) . .
N3 C23 H23 118.1 . .
C22 C23 H23 118.1 . .
C23 C22 C21 119.1(4) . .
C23 C22 H22 120.4 . .
C21 C22 H22 120.4 . .
C7 N1 C1 121.5(2) . .
C7 N1 Zn1 123.73(18) . 2_566
C1 N1 Zn1 114.65(16) . 2_566
C18 N2 C14 118.0(2) . .
C18 N2 Zn1 119.60(19) . .
C14 N2 Zn1 122.42(18) . .
C20 C21 C22 118.5(4) . .
C20 C21 H21 120.7 . .
C22 C21 H21 120.7 . .
C2 O1 Zn1 128.61(15) . .
C2 O1 Zn1 113.60(15) . 2_566
Zn1 O1 Zn1 102.27(8) . 2_566
C9 O2 Zn1 126.97(17) . 2_566

loop_
_geom_bond_atom_site_label_1
_geom_bond_atom_site_label_2
_geom_bond_distance
_geom_bond_site_symmetry_2
Zn1 O2 1.9798(19) 2_566
Zn1 O1 2.0059(18) .
Zn1 N1 2.061(2) 2_566
Zn1 N2 2.077(2) .
Zn1 O1 2.1116(18) 2_566
C1 C6 1.386(4) .
C1 C2 1.412(3) .
C1 N1 1.419(3) .
C2 O1 1.339(3) .
C2 C3 1.386(3) .
C3 C4 1.388(4) .
C3 H3 0.9300 .
C4 C5 1.384(4) .
C4 H4 0.9300 .
C5 C6 1.376(4) .
C5 H5 0.9300 .
C6 H6 0.9300 .
C7 N1 1.292(3) .
C7 C8 1.447(4) .
C7 H7 0.9300 .
C8 C13 1.411(4) .
C8 C9 1.418(4) .
C9 O2 1.300(3) .
C9 C10 1.420(3) .
C10 C11 1.371(4) .
C10 H10 0.9300 .
C11 C12 1.387(5) .
C11 H11 0.9300 .
C12 C13 1.361(4) .
C12 H12 0.9300 .
C13 H13 0.9300 .
C14 N2 1.332(4) .
C14 C15 1.387(5) .
C14 H14 0.9300 .
C15 C16 1.350(5) .
C15 H15 0.9300 .
C16 C17 1.368(5) .
C16 H16 0.9300 .
C17 C18 1.373(5) .
C17 H17 0.9300 .
C18 N2 1.327(3) .
C18 H18 0.9300 .
C20 C19 1.355(6) .
C20 C21 1.360(6) .
C20 H20 0.9300 .
C19 N3 1.323(6) .
C19 H19 0.9300 .
N3 C23 1.307(6) .
C23 C22 1.346(6) .
C23 H23 0.9300 .
C22 C21 1.365(6) .
C22 H22 0.9300 .
N1 Zn1 2.061(2) 2_566
C21 H21 0.9300 .
O1 Zn1 2.1116(18) 2_566
O2 Zn1 1.9798(19) 2_566

loop_
_geom_torsion_atom_site_label_1
_geom_torsion_atom_site_label_2
_geom_torsion_atom_site_label_3
_geom_torsion_atom_site_label_4
_geom_torsion
_geom_torsion_site_symmetry_1
_geom_torsion_site_symmetry_4
C6 C1 C2 O1 174.7(2) . .
N1 C1 C2 O1 -5.7(3) . .
C6 C1 C2 C3 -4.7(4) . .
N1 C1 C2 C3 174.9(2) . .
O1 C2 C3 C4 -176.4(2) . .
C1 C2 C3 C4 2.9(4) . .
C2 C3 C4 C5 0.4(4) . .
C3 C4 C5 C6 -2.1(4) . .
C4 C5 C6 C1 0.3(5) . .
C2 C1 C6 C5 3.1(4) . .
N1 C1 C6 C5 -176.4(3) . .
N1 C7 C8 C13 172.2(3) . .
N1 C7 C8 C9 -6.7(4) . .
C13 C8 C9 O2 178.0(2) . .
C7 C8 C9 O2 -3.1(4) . .
C13 C8 C9 C10 -1.1(4) . .
C7 C8 C9 C10 177.8(2) . .
O2 C9 C10 C11 -178.7(3) . .
C8 C9 C10 C11 0.5(4) . .
C9 C10 C11 C12 0.4(5) . .
C10 C11 C12 C13 -0.6(5) . .
C11 C12 C13 C8 -0.1(5) . .
C9 C8 C13 C12 1.0(4) . .
C7 C8 C13 C12 -178.1(3) . .
N2 C14 C15 C16 -0.9(6) . .
C14 C15 C16 C17 0.1(6) . .
C15 C16 C17 C18 0.7(6) . .
C16 C17 C18 N2 -0.7(6) . .
C21 C20 C19 N3 1.3(8) . .
C20 C19 N3 C23 0.2(9) . .
C19 N3 C23 C22 -1.4(7) . .
N3 C23 C22 C21 1.0(7) . .
C8 C7 N1 C1 179.7(2) . .
C8 C7 N1 Zn1 3.3(4) . 2_566
C6 C1 N1 C7 10.4(4) . .
C2 C1 N1 C7 -169.1(2) . .
C6 C1 N1 Zn1 -172.8(2) . 2_566
C2 C1 N1 Zn1 7.6(3) . 2_566
C17 C18 N2 C14 -0.1(5) . .
C17 C18 N2 Zn1 179.9(3) . .
C15 C14 N2 C18 0.9(5) . .
C15 C14 N2 Zn1 -179.1(3) . .
O2 Zn1 N2 C18 -2.6(2) 2_566 .
O1 Zn1 N2 C18 100.4(2) . .
N1 Zn1 N2 C18 -97.9(2) 2_566 .
O1 Zn1 N2 C18 -179.5(2) 2_566 .
O2 Zn1 N2 C14 177.4(2) 2_566 .
O1 Zn1 N2 C14 -79.6(2) . .
N1 Zn1 N2 C14 82.1(3) 2_566 .
O1 Zn1 N2 C14 0.5(3) 2_566 .
C19 C20 C21 C22 -1.6(7) . .
C23 C22 C21 C20 0.5(6) . .
C3 C2 O1 Zn1 -49.4(3) . .
C1 C2 O1 Zn1 131.31(19) . .
C3 C2 O1 Zn1 -179.57(18) . 2_566
C1 C2 O1 Zn1 1.1(3) . 2_566
O2 Zn1 O1 C2 62.6(2) 2_566 .
N1 Zn1 O1 C2 165.07(18) 2_566 .
N2 Zn1 O1 C2 -38.3(2) . .
O1 Zn1 O1 C2 -134.3(2) 2_566 .
O2 Zn1 O1 Zn1 -163.12(9) 2_566 2_566
N1 Zn1 O1 Zn1 -60.66(13) 2_566 2_566
N2 Zn1 O1 Zn1 96.02(9) . 2_566
O1 Zn1 O1 Zn1 0.0 2_566 2_566
C8 C9 O2 Zn1 14.9(4) . 2_566
C10 C9 O2 Zn1 -166.00(19) . 2_566
